data_2013845
loop_
_publ_author_name
'Zachara, Janusz'
'Madura, Izabela'
'W\/lostowski, Marek'

_publ_section_title
;
 Hydrogen-bonding patterns in two structural isomers of
 3,6-bis(2-chlorophenyl)-1,4-dihydro-1,2,4,5-tetrazine
;
_journal_issue 1
_journal_name_full 'Acta Crystallographica Section C'
_journal_page_first o57
_journal_page_last o59
_journal_paper_doi 10.1107/S0108270103026945
_journal_volume 60
_journal_year 2004
_chemical_formula_iupac 'C14 H10 Cl2 N4'
_chemical_formula_moiety 'C14 H10 Cl2 N4'
_chemical_formula_structural 'C2 H2 N4( C6H4Cl)2'
_chemical_formula_sum 'C14 H10 Cl2 N4'
_chemical_formula_weight 305.16
_chemical_name_systematic
;
3,6-bis(2-chlorophenyl)-1,4-dihydro-1,2,4,5-tetrazine
;
_space_group_IT_number 15
_symmetry_cell_setting monoclinic
_symmetry_space_group_name_Hall '-C 2yc'
_symmetry_space_group_name_H-M 'C 1 2/c 1'
_atom_sites_solution_hydrogens difmap
_atom_sites_solution_primary direct
_atom_sites_solution_secondary difmap
_cell_angle_alpha 90.00
_cell_angle_beta 121.664(5)
_cell_angle_gamma 90.00
_cell_formula_units_Z 4
_cell_length_a 16.0020(12)
_cell_length_b 9.4123(8)
_cell_length_c 10.5752(7)
_cell_measurement_reflns_used 30
_cell_measurement_temperature 293(2)
_cell_measurement_theta_max 16.41
_cell_measurement_theta_min 7.66
_cell_volume 1355.69(19)
_computing_cell_refinement 'P3/P4-PC Software'
_computing_data_collection 'P3/P4-PC Software (Siemens, 1991)'
_computing_data_reduction 'XDISK (Siemens, 1991)'
_computing_molecular_graphics 'ORTEPIII (Burnett & Johnson, 1996)'
_computing_publication_material 'SHELXL97 and PLATON (Spek, 2003)'
_computing_structure_refinement 'SHELXL97 (Sheldrick, 1997)'
_computing_structure_solution 'SHELXS86 (Sheldrick, 1990)'
_diffrn_ambient_temperature 293(2)
_diffrn_measured_fraction_theta_full 1.000
_diffrn_measured_fraction_theta_max 1.000
_diffrn_measurement_device_type 'Siemens, P3'
_diffrn_measurement_method 'profile data from \w--2\q scans'
_diffrn_radiation_monochromator graphite
_diffrn_radiation_source 'fine-focus sealed tube'
_diffrn_radiation_type MoK\a
_diffrn_radiation_wavelength 0.71073
_diffrn_reflns_av_R_equivalents 0.0144
_diffrn_reflns_av_sigmaI/netI 0.0188
_diffrn_reflns_limit_h_max 18
_diffrn_reflns_limit_h_min -18
_diffrn_reflns_limit_k_max 11
_diffrn_reflns_limit_k_min -11
_diffrn_reflns_limit_l_max 12
_diffrn_reflns_limit_l_min -12
_diffrn_reflns_number 2496
_diffrn_reflns_theta_full 25.0
_diffrn_reflns_theta_max 25.0
_diffrn_reflns_theta_min 2.63
_diffrn_standards_decay_% 1.8
_diffrn_standards_interval_count 70
_diffrn_standards_number 1
_exptl_absorpt_coefficient_mu 0.473
_exptl_absorpt_correction_T_max 0.9602
_exptl_absorpt_correction_T_min 0.9357
_exptl_absorpt_correction_type gaussian
_exptl_absorpt_process_details 'SHELX76 (Sheldrick, 1976)'
_exptl_crystal_colour yellow--orange
_exptl_crystal_density_diffrn 1.495
_exptl_crystal_density_method 'not measured'
_exptl_crystal_description needle
_exptl_crystal_F_000 624
_exptl_crystal_size_max 0.62
_exptl_crystal_size_mid 0.09
_exptl_crystal_size_min 0.09
_refine_diff_density_max 0.391
_refine_diff_density_min -0.428
_refine_ls_extinction_coef 0.0047(12)
_refine_ls_extinction_expression Fc^*^=kFc[1+0.001xFc^2^\l^3^/sin(2\q)]^-1/4^
_refine_ls_extinction_method SHELXL97
_refine_ls_goodness_of_fit_ref 1.040
_refine_ls_hydrogen_treatment refall
_refine_ls_matrix_type full
_refine_ls_number_parameters 112
_refine_ls_number_reflns 1203
_refine_ls_number_restraints 0
_refine_ls_restrained_S_all 1.040
_refine_ls_R_factor_all 0.0449
_refine_ls_R_factor_gt 0.0357
_refine_ls_shift/su_max 0.000
_refine_ls_shift/su_mean 0.000
_refine_ls_structure_factor_coef Fsqd
_refine_ls_weighting_details 'w=1/[\s^2^(Fo^2^)+(0.0452P)^2^+1.4393P] where P=(Fo^2^+2Fc^2^)/3'
_refine_ls_weighting_scheme calc
_refine_ls_wR_factor_gt 0.0923
_refine_ls_wR_factor_ref 0.0985
_reflns_number_gt 996
_reflns_number_total 1203
_reflns_threshold_expression I>2\s(I)
_cod_data_source_file sk1670.cif
_cod_data_source_block I
_cod_original_cell_volume 1355.69(18)
_cod_original_sg_symbol_H-M 'C 2/c'
_cod_database_code 2013845
_cod_database_fobs_code 2013845

loop_
_symmetry_equiv_pos_as_xyz
'x, y, z'
'-x, y, -z+1/2'
'x+1/2, y+1/2, z'
'-x+1/2, y+1/2, -z+1/2'
'-x, -y, -z'
'x, -y, z-1/2'
'-x+1/2, -y+1/2, -z'
'x+1/2, -y+1/2, z-1/2'

loop_
_atom_site_label
_atom_site_fract_x
_atom_site_fract_y
_atom_site_fract_z
_atom_site_U_iso_or_equiv
_atom_site_adp_type
_atom_site_calc_flag
_atom_site_refinement_flags
_atom_site_occupancy
_atom_site_disorder_assembly
_atom_site_disorder_group
_atom_site_type_symbol
Cl1 0.16401(5) 0.74870(6) 0.21918(8) 0.0646(3) Uani d . 1 . . Cl
N1 0.04530(12) 0.4499(2) 0.18150(18) 0.0376(4) Uani d . 1 . . N
N2 0.05456(12) 0.49908(19) 0.40415(17) 0.0372(4) Uani d . 1 . . N
C1 0.20247(14) 0.5248(2) 0.4027(2) 0.0359(5) Uani d . 1 . . C
C2 0.24122(16) 0.6321(2) 0.3587(2) 0.0439(5) Uani d . 1 . . C
C3 0.3429(2) 0.6493(3) 0.4296(3) 0.0618(8) Uani d . 1 . . C
C4 0.4044(2) 0.5597(4) 0.5428(3) 0.0646(8) Uani d . 1 . . C
C5 0.36748(18) 0.4549(3) 0.5887(3) 0.0589(7) Uani d . 1 . . C
C6 0.26745(15) 0.4384(3) 0.5202(2) 0.0434(5) Uani d . 1 . . C
C10 0.09617(14) 0.4949(2) 0.3295(2) 0.0334(5) Uani d . 1 . . C
H1 0.0749(15) 0.470(2) 0.134(2) 0.036(5) Uiso d . 1 . . H
H3 0.362(2) 0.720(3) 0.398(3) 0.072(9) Uiso d . 1 . . H
H4 0.475(2) 0.568(4) 0.593(3) 0.094(10) Uiso d . 1 . . H
H5 0.412(2) 0.391(3) 0.670(3) 0.078(9) Uiso d . 1 . . H
H6 0.2407(16) 0.363(3) 0.552(2) 0.049(6) Uiso d . 1 . . H

loop_
_atom_site_aniso_label
_atom_site_aniso_U_11
_atom_site_aniso_U_22
_atom_site_aniso_U_33
_atom_site_aniso_U_12
_atom_site_aniso_U_13
_atom_site_aniso_U_23
Cl1 0.0958(6) 0.0467(4) 0.0745(5) 0.0089(3) 0.0608(4) 0.0122(3)
N1 0.0339(9) 0.0530(11) 0.0309(9) 0.0034(8) 0.0204(8) -0.0022(8)
N2 0.0340(9) 0.0513(10) 0.0298(8) -0.0032(7) 0.0191(7) 0.0000(7)
C1 0.0388(11) 0.0407(11) 0.0350(10) -0.0041(9) 0.0242(9) -0.0080(8)
C2 0.0558(13) 0.0434(12) 0.0480(12) -0.0080(10) 0.0380(11) -0.0100(10)
C3 0.0720(18) 0.0631(16) 0.0756(18) -0.0309(15) 0.0560(16) -0.0241(15)
C4 0.0409(14) 0.091(2) 0.0577(16) -0.0135(14) 0.0232(13) -0.0206(15)
C5 0.0424(13) 0.0792(19) 0.0461(13) -0.0030(13) 0.0172(11) -0.0095(13)
C6 0.0378(12) 0.0531(14) 0.0372(11) -0.0024(10) 0.0181(10) -0.0040(10)
C10 0.0370(11) 0.0366(10) 0.0309(10) -0.0004(8) 0.0208(9) 0.0004(8)

loop_
_atom_type_symbol
_atom_type_description
_atom_type_scat_dispersion_real
_atom_type_scat_dispersion_imag
_atom_type_scat_source
C C 0.0033 0.0016 'International Tables Vol C Tables 4.2.6.8 and 6.1.1.4'
H H 0.0000 0.0000 'International Tables Vol C Tables 4.2.6.8 and 6.1.1.4'
N N 0.0061 0.0033 'International Tables Vol C Tables 4.2.6.8 and 6.1.1.4'
Cl Cl 0.1484 0.1585 'International Tables Vol C Tables 4.2.6.8 and 6.1.1.4'

loop_
_geom_angle_atom_site_label_1
_geom_angle_atom_site_label_2
_geom_angle_atom_site_label_3
_geom_angle_site_symmetry_1
_geom_angle_site_symmetry_3
_geom_angle
_geom_angle_publ_flag
C10 N1 N2 . 2 114.14(15) yes
C10 N1 H1 . . 114.1(14) no
N2 N1 H1 2 . 109.0(13) no
C10 N2 N1 . 2 111.68(16) yes
N2 C10 N1 . . 121.13(18) yes
N2 C10 C1 . . 120.07(17) yes
N1 C10 C1 . . 118.55(16) yes
C2 C1 C6 . . 118.02(19) no
C2 C1 C10 . . 123.78(19) yes
C6 C1 C10 . . 118.17(18) yes
C1 C2 C3 . . 120.2(2) no
C1 C2 Cl1 . . 120.20(17) yes
C3 C2 Cl1 . . 119.56(19) yes
C4 C3 C2 . . 119.8(3) no
C4 C3 H3 . . 125(2) no
C2 C3 H3 . . 115(2) no
C5 C4 C3 . . 120.7(2) no
C5 C4 H4 . . 117(2) no
C3 C4 H4 . . 122(2) no
C4 C5 C6 . . 119.7(3) no
C4 C5 H5 . . 120.6(17) no
C6 C5 H5 . . 119.7(17) no
C5 C6 C1 . . 121.5(2) no
C5 C6 H6 . . 120.0(13) no
C1 C6 H6 . . 118.4(13) no

loop_
_geom_bond_atom_site_label_1
_geom_bond_atom_site_label_2
_geom_bond_site_symmetry_2
_geom_bond_distance
_geom_bond_publ_flag
Cl1 C2 . 1.730(2) yes
N1 C10 . 1.398(2) yes
N1 N2 2 1.438(2) yes
N1 H1 . 0.88(2) no
N2 C10 . 1.273(2) yes
N2 N1 2 1.438(2) no
C10 C1 . 1.480(3) yes
C1 C2 . 1.388(3) no
C1 C6 . 1.389(3) no
C2 C3 . 1.399(3) no
C3 C4 . 1.369(4) no
C3 H3 . 0.87(3) no
C4 C5 . 1.363(4) no
C4 H4 . 0.97(3) no
C5 C6 . 1.376(3) no
C5 H5 . 0.98(3) no
C6 H6 . 0.98(2) no

loop_
_geom_hbond_atom_site_label_D
_geom_hbond_atom_site_label_H
_geom_hbond_atom_site_label_A
_geom_hbond_site_symmetry_A
_geom_hbond_distance_DH
_geom_hbond_distance_HA
_geom_hbond_distance_DA
_geom_hbond_angle_DHA
_geom_hbond_publ_flag
N1 H1 N2 6_565 0.88(2) 2.29(2) 3.052(2) 145(2) yes
C6 H6 Cl1 6_566 0.98(2) 2.83(2) 3.732(2) 154(2) yes

loop_
_geom_torsion_atom_site_label_1
_geom_torsion_atom_site_label_2
_geom_torsion_atom_site_label_3
_geom_torsion_atom_site_label_4
_geom_torsion_site_symmetry_1
_geom_torsion
_geom_torsion_publ_flag
N1 N2 C10 N1 2 1.4(3) yes
N1 N2 C10 C1 2 -172.72(17) yes
N2 N1 C10 N2 2 39.8(2) yes
N2 N1 C10 C1 2 -146.05(18) yes
N2 C10 C1 C2 . -121.8(2) n
N1 C10 C1 C2 . 63.9(3) n
N2 C10 C1 C6 . 59.8(3) n
N1 C10 C1 C6 . -114.4(2) n
C6 C1 C2 C3 . 1.3(3) ?
C10 C1 C2 C3 . -177.05(19) ?
C6 C1 C2 Cl1 . -176.82(16) ?
C10 C1 C2 Cl1 . 4.8(3) ?
C1 C2 C3 C4 . 0.0(4) ?
Cl1 C2 C3 C4 . 178.2(2) ?
C2 C3 C4 C5 . -0.9(4) ?
C3 C4 C5 C6 . 0.2(4) ?
C4 C5 C6 C1 . 1.2(4) ?
C2 C1 C6 C5 . -2.0(3) ?
C10 C1 C6 C5 . 176.5(2) ?
